data_1537492
loop_
_publ_author_name
'Juza, R.'
'Friedrichsen, H.'

_publ_section_title
;
 Die Kristallstruktur von Zr N Cl-beta und Zr N Br-beta
;
_journal_name_full 'Zeitschrift fuer Anorganische und Allgemeine Chemie'
_journal_page_first 173
_journal_page_last 178
_journal_volume 332
_journal_year 1964
_chemical_formula_sum 'Cl N Zr'
_chemical_name_systematic 'Zr N Cl'
_space_group_IT_number 164
_symmetry_space_group_name_Hall '-P 3 2"'
_symmetry_space_group_name_H-M 'P -3 m 1'
_cell_angle_alpha 90
_cell_angle_beta 90
_cell_angle_gamma 120
_cell_formula_units_Z 2
_cell_length_a 2.081
_cell_length_b 2.081
_cell_length_c 9.234
_cell_volume 34.631
_citation_journal_id_ASTM ZAACAB
_cod_data_source_file Juza_ZAACAB_1964_768.cif
_cod_data_source_block Cl1N1Zr1
_cod_original_cell_volume 34.63097
_cod_original_formula_sum 'Cl1 N1 Zr1'
_cod_database_code 1537492

loop_
_symmetry_equiv_pos_as_xyz
x,y,z
-y,x-y,z
-x+y,-x,z
y,x,-z
-x,-x+y,-z
x-y,-y,-z
-x,-y,-z
y,-x+y,-z
x-y,x,-z
-y,-x,z
x,x-y,z
-x+y,y,z

loop_
_atom_site_label
_atom_site_type_symbol
_atom_site_fract_x
_atom_site_fract_y
_atom_site_fract_z
_atom_site_occupancy
_atom_site_U_iso_or_equiv
N1 N-3 0.3333 0.6666 0.1 1 0.0
Zr1 Zr+4 0 0 0.147 1 0.0
Cl1 Cl-1 0.6666 0.3333 0.332 1 0.0
